data_7114239
loop_
_publ_author_name
'Pan, Long'
'Kelly, Sean'
'Huang, Xiaoying'
'Li, Jing'

_publ_section_title
;
 Unique 2D metalloporphyrin networks constructed from iron(ii) and
 meso-tetra(4-pyridyl)porphyrin
;
_journal_issue 20
_journal_name_full 'Chemical Communications'
_journal_page_first 2334
_journal_paper_doi 10.1039/b207855d
_journal_year 2002
_chemical_formula_moiety Fe(tpyp)
_chemical_formula_sum 'C40 H24 Fe N8'
_chemical_formula_weight 672.52
_chemical_name_systematic
; 
? 
;
_space_group_IT_number 142
_symmetry_cell_setting tetragonal
_symmetry_space_group_name_Hall '-I 4bd 2c'
_symmetry_space_group_name_H-M 'I 41/a c d :2'
_atom_sites_solution_hydrogens geom
_atom_sites_solution_primary direct
_atom_sites_solution_secondary difmap
_audit_creation_method SHELXL-97
_cell_angle_alpha 90.00
_cell_angle_beta 90.00
_cell_angle_gamma 90.00
_cell_formula_units_Z 8
_cell_length_a 13.758(2)
_cell_length_b 13.758(2)
_cell_length_c 36.606(7)
_cell_measurement_reflns_used 25
_cell_measurement_temperature 293(2)
_cell_measurement_theta_max 11.91
_cell_measurement_theta_min 5.74
_cell_volume 6928.9(19)
_computing_cell_refinement CAD4/PC
_computing_data_collection CAD4/PC
_computing_data_reduction XCAD4/PC
_computing_molecular_graphics 'Material Studio'
_computing_publication_material 'Windows Word2000'
_computing_structure_refinement 'SHELXL-97 (Sheldrick, 1997)'
_computing_structure_solution 'SHELXS-97 (Sheldrick, 1990)'
_diffrn_ambient_temperature 293(2)
_diffrn_measured_fraction_theta_full 0.997
_diffrn_measured_fraction_theta_max 0.997
_diffrn_measurement_device_type 'Enraf-Nonius CAD4'
_diffrn_measurement_method \w
_diffrn_radiation_monochromator graphite
_diffrn_radiation_source 'fine-focus sealed tube'
_diffrn_radiation_type MoK\a
_diffrn_radiation_wavelength 0.71073
_diffrn_reflns_av_R_equivalents 0.1739
_diffrn_reflns_av_sigmaI/netI 0.1462
_diffrn_reflns_limit_h_max 16
_diffrn_reflns_limit_h_min 0
_diffrn_reflns_limit_k_max 16
_diffrn_reflns_limit_k_min 0
_diffrn_reflns_limit_l_max 45
_diffrn_reflns_limit_l_min 0
_diffrn_reflns_number 3286
_diffrn_reflns_theta_full 26.00
_diffrn_reflns_theta_max 26.00
_diffrn_reflns_theta_min 2.23
_diffrn_standards_decay_% +-3.0
_diffrn_standards_interval_count 300
_diffrn_standards_interval_time 250
_diffrn_standards_number 3
_exptl_absorpt_coefficient_mu 0.476
_exptl_absorpt_correction_T_max 1.000
_exptl_absorpt_correction_T_min 0.974
_exptl_absorpt_correction_type empirical
_exptl_absorpt_process_details psi-scan
_exptl_crystal_colour black
_exptl_crystal_density_diffrn 1.289
_exptl_crystal_density_method 'not measured'
_exptl_crystal_description Square-plate
_exptl_crystal_F_000 2768
_exptl_crystal_size_max 0.12
_exptl_crystal_size_mid 0.12
_exptl_crystal_size_min 0.035
_refine_diff_density_max 0.557
_refine_diff_density_min -0.350
_refine_diff_density_rms 0.081
_refine_ls_extinction_method none
_refine_ls_goodness_of_fit_ref 1.165
_refine_ls_hydrogen_treatment mixed
_refine_ls_matrix_type full
_refine_ls_number_parameters 105
_refine_ls_number_reflns 593
_refine_ls_number_restraints 146
_refine_ls_restrained_S_all 1.137
_refine_ls_R_factor_all 0.2239
_refine_ls_R_factor_gt 0.0666
_refine_ls_shift/su_max 0.000
_refine_ls_shift/su_mean 0.000
_refine_ls_structure_factor_coef Fsqd
_refine_ls_weighting_details 'calc w=1/[\s^2^(Fo^2^)+(0.0150P)^2^+15.0000P] where P=(Fo^2^+2Fc^2^)/3'
_refine_ls_weighting_scheme calc
_refine_ls_wR_factor_gt 0.1071
_refine_ls_wR_factor_ref 0.1293
_reflns_number_gt 593
_reflns_number_total 1701
_reflns_threshold_expression >2sigma(I)
_cod_data_source_file b207855d.txt
_cod_data_source_block sk2-2e-t
_cod_depositor_comments
;
The following automatic conversions were performed:
'_atom_site_symetry_multiplicity' tag replaced with
'_atom_site_symmetry_multiplicity'.

Automatic conversion script
Id: cif_correct_tags 1440 2010-10-19 06:21:57Z saulius 
;
_cod_original_sg_symbol_H-M I4(1)/acd
_cod_database_code 7114239

loop_
_symmetry_equiv_pos_as_xyz
'x, y, z'
'-x+1/2, -y, z+1/2'
'-y+1/4, x+3/4, z+1/4'
'y+1/4, -x+1/4, z+3/4'
'-x+1/2, y, -z'
'x, -y, -z+1/2'
'y+1/4, x+3/4, -z+3/4'
'-y+1/4, -x+1/4, -z+1/4'
'x+1/2, y+1/2, z+1/2'
'-x+1, -y+1/2, z+1'
'-y+3/4, x+5/4, z+3/4'
'y+3/4, -x+3/4, z+5/4'
'-x+1, y+1/2, -z+1/2'
'x+1/2, -y+1/2, -z+1'
'y+3/4, x+5/4, -z+5/4'
'-y+3/4, -x+3/4, -z+3/4'
'-x, -y, -z'
'x-1/2, y, -z-1/2'
'y-1/4, -x-3/4, -z-1/4'
'-y-1/4, x-1/4, -z-3/4'
'x-1/2, -y, z'
'-x, y, z-1/2'
'-y-1/4, -x-3/4, z-3/4'
'y-1/4, x-1/4, z-1/4'
'-x+1/2, -y+1/2, -z+1/2'
'x, y+1/2, -z'
'y+1/4, -x-1/4, -z+1/4'
'-y+1/4, x+1/4, -z-1/4'
'x, -y+1/2, z+1/2'
'-x+1/2, y+1/2, z'
'-y+1/4, -x-1/4, z-1/4'
'y+1/4, x+1/4, z+1/4'

loop_
_atom_site_label
_atom_site_type_symbol
_atom_site_fract_x
_atom_site_fract_y
_atom_site_fract_z
_atom_site_U_iso_or_equiv
_atom_site_adp_type
_atom_site_occupancy
_atom_site_symmetry_multiplicity
_atom_site_calc_flag
_atom_site_refinement_flags
_atom_site_disorder_assembly
_atom_site_disorder_group
Fe Fe 0.0000 0.2500 0.1250 0.0199(3) Uani 1 4 d S . .
N1 N -0.0741(5) 0.1791(5) 0.08647(11) 0.0298(11) Uani 1 1 d . . .
N2 N -0.3967(3) -0.1467(3) 0.1250 0.0324(15) Uani 1 2 d S . .
C1 C -0.1464(7) 0.1109(7) 0.09154(15) 0.0379(15) Uani 1 1 d U . .
C2 C -0.1811(7) 0.0788(8) 0.05673(16) 0.069(2) Uani 1 1 d U . .
H2A H -0.2290 0.0323 0.0527 0.083 Uiso 1 1 calc R . .
C3 C -0.1327(8) 0.1273(8) 0.03106(17) 0.076(2) Uani 1 1 d U . .
H3A H -0.1418 0.1220 0.0060 0.091 Uiso 1 1 calc R . .
C4 C -0.0637(7) 0.1891(8) 0.04914(15) 0.0463(15) Uani 1 1 d U A .
C5 C 0.0000 0.2500 0.03166(17) 0.0480(18) Uani 1 2 d SU . .
C6 C -0.1753(4) 0.0747(4) 0.1250 0.0360(18) Uani 1 2 d SU . .
C7 C -0.2516(6) -0.0016(6) 0.1250 0.0363(15) Uani 1 2 d SU . .
C8 C -0.3476(4) 0.0193(4) 0.1185(3) 0.053(2) Uani 1 1 d U . .
H8A H -0.3667 0.0827 0.1135 0.063 Uiso 1 1 calc R . .
C9 C -0.4161(4) -0.0550(4) 0.1195(3) 0.055(2) Uani 1 1 d U . .
H9A H -0.4808 -0.0380 0.1159 0.066 Uiso 1 1 calc R . .
C10A C 0.0262(17) 0.2304(15) -0.0100(3) 0.047(4) Uiso 0.30 1 d PGU A 1
C11A C 0.0644(15) 0.1412(14) -0.0206(5) 0.078(7) Uiso 0.30 1 d PGU A 1
H11A H 0.0906 0.0995 -0.0032 0.094 Uiso 0.30 1 calc PR A 1
C12A C 0.0633(15) 0.1143(10) -0.0572(5) 0.129(11) Uiso 0.30 1 d PGU A 1
H12A H 0.0889 0.0546 -0.0643 0.155 Uiso 0.30 1 calc PR A 1
N3A N 0.0241(14) 0.1766(11) -0.0832(4) 0.069(6) Uiso 0.30 1 d PG A 1
C13A C -0.0141(17) 0.2658(12) -0.0726(4) 0.062(5) Uiso 0.30 1 d PGU A 1
H13A H -0.0403 0.3075 -0.0899 0.074 Uiso 0.30 1 calc PR A 1
C14A C -0.013(2) 0.2927(12) -0.0360(4) 0.056(5) Uiso 0.30 1 d PGU A 1
H14A H -0.0385 0.3524 -0.0289 0.067 Uiso 0.30 1 calc PR A 1
C10B C 0.016(2) 0.254(3) -0.0087(4) 0.047(4) Uiso 0.20 1 d PGU A 2
C11B C 0.105(2) 0.231(3) -0.0245(7) 0.078(7) Uiso 0.20 1 d PGU A 2
H11B H 0.1574 0.2138 -0.0098 0.094 Uiso 0.20 1 calc PR A 2
C12B C 0.1160(14) 0.234(2) -0.0622(7) 0.129(11) Uiso 0.20 1 d PGU A 2
H12B H 0.1755 0.2188 -0.0727 0.155 Uiso 0.20 1 calc PR A 2
N3B N 0.0379(18) 0.260(2) -0.0842(5) 0.069(6) Uiso 0.20 1 d PG A 2
C13B C -0.0511(16) 0.283(2) -0.0685(7) 0.062(5) Uiso 0.20 1 d PGU A 2
H13B H -0.1034 0.3008 -0.0832 0.074 Uiso 0.20 1 calc PR A 2
C14B C -0.0620(18) 0.280(3) -0.0307(7) 0.056(5) Uiso 0.20 1 d PGU A 2
H14B H -0.1216 0.2958 -0.0202 0.067 Uiso 0.20 1 calc PR A 2

loop_
_atom_site_aniso_label
_atom_site_aniso_U_11
_atom_site_aniso_U_22
_atom_site_aniso_U_33
_atom_site_aniso_U_23
_atom_site_aniso_U_13
_atom_site_aniso_U_12
Fe 0.0146(4) 0.0146(4) 0.0306(7) 0.000 0.000 -0.0017(12)
N1 0.022(5) 0.025(6) 0.042(3) 0.004(4) -0.009(4) -0.0035(17)
N2 0.023(2) 0.023(2) 0.051(4) 0.000(6) 0.000(6) 0.009(3)
C1 0.034(6) 0.031(6) 0.048(3) 0.001(4) -0.007(4) -0.010(3)
C2 0.080(7) 0.078(7) 0.049(4) 0.000(6) -0.017(6) -0.048(4)
C3 0.090(8) 0.095(8) 0.042(4) 0.000(6) -0.017(6) -0.048(4)
C4 0.041(6) 0.057(7) 0.040(3) -0.013(5) -0.001(5) -0.014(3)
C5 0.053(9) 0.056(9) 0.035(4) 0.000 0.000 -0.025(6)
C6 0.031(3) 0.031(3) 0.047(4) 0.006(6) -0.006(6) -0.005(3)
C7 0.0288(18) 0.0288(18) 0.051(4) 0.001(5) -0.001(5) -0.002(3)
C8 0.036(3) 0.031(4) 0.091(7) 0.000(5) -0.011(5) -0.004(3)
C9 0.037(3) 0.034(3) 0.095(7) 0.018(5) -0.027(5) -0.007(3)

loop_
_atom_type_symbol
_atom_type_description
_atom_type_scat_dispersion_real
_atom_type_scat_dispersion_imag
_atom_type_scat_source
C C 0.0033 0.0016 'International Tables Vol C Tables 4.2.6.8 and 6.1.1.4'
H H 0.0000 0.0000 'International Tables Vol C Tables 4.2.6.8 and 6.1.1.4'
N N 0.0061 0.0033 'International Tables Vol C Tables 4.2.6.8 and 6.1.1.4'
Fe Fe 0.3463 0.8444 'International Tables Vol C Tables 4.2.6.8 and 6.1.1.4'

loop_
_geom_angle_atom_site_label_1
_geom_angle_atom_site_label_2
_geom_angle_atom_site_label_3
_geom_angle
_geom_angle_site_symmetry_1
_geom_angle_site_symmetry_3
N1 Fe N1 90.0(2) 10_454 .
N1 Fe N1 90.0(2) 10_454 8
N1 Fe N1 178.2(5) . 8
N1 Fe N1 178.2(5) 10_454 15_444
N1 Fe N1 90.0(2) . 15_444
N1 Fe N1 90.0(2) 8 15_444
N1 Fe N2 90.9(3) 10_454 20_566
N1 Fe N2 89.1(3) . 20_566
N1 Fe N2 89.1(3) 8 20_566
N1 Fe N2 90.9(3) 15_444 20_566
N1 Fe N2 89.1(3) 10_454 27
N1 Fe N2 90.9(3) . 27
N1 Fe N2 90.9(3) 8 27
N1 Fe N2 89.1(3) 15_444 27
N2 Fe N2 180.0 20_566 27
C4 N1 C1 106.0(4) . .
C4 N1 Fe 126.7(3) . .
C1 N1 Fe 127.3(4) . .
C9 N2 C9 114.8(7) . 15_444
C9 N2 Fe 122.6(3) . 27_455
C9 N2 Fe 122.6(3) 15_444 27_455
N1 C1 C6 124.9(5) . .
N1 C1 C2 109.3(5) . .
C6 C1 C2 125.7(5) . .
C3 C2 C1 107.9(5) . .
C2 C3 C4 107.6(5) . .
C5 C4 N1 126.1(5) . .
C5 C4 C3 124.7(5) . .
N1 C4 C3 109.2(5) . .
C4 C5 C4 124.4(7) 10_454 .
C4 C5 C10B 125.5(14) . .
C4 C5 C10A 119.3(9) . .
C1 C6 C1 125.5(7) . 15_444
C1 C6 C7 117.3(3) . .
C1 C6 C7 117.3(3) 15_444 .
C8 C7 C8 115.7(10) . 15_444
C8 C7 C6 122.1(5) . .
C8 C7 C6 122.1(5) 15_444 .
C7 C8 C9 119.6(7) . .
N2 C9 C8 125.2(6) . .
C11A C10A C14A 120.0 . .
C11A C10A C5 120.3(12) . .
C14A C10A C5 117.6(12) . .
C10A C11A C12A 120.0 . .
N3A C12A C11A 120.0 . .
C12A N3A C13A 120.0 . .
C14A C13A N3A 120.0 . .
C13A C14A C10A 120.0 . .
C11B C10B C14B 120.0 . .
C11B C10B C5 122(2) . .
C14B C10B C5 118(2) . .
C12B C11B C10B 120.0 . .
C11B C12B N3B 120.0 . .
C13B N3B C12B 120.0 . .
N3B C13B C14B 120.0 . .
C13B C14B C10B 120.0 . .

loop_
_geom_bond_atom_site_label_1
_geom_bond_atom_site_label_2
_geom_bond_distance
_geom_bond_site_symmetry_2
Fe N1 1.995(4) 10_454
Fe N1 1.995(4) .
Fe N1 1.995(4) 8
Fe N1 1.995(4) 15_444
Fe N2 2.010(5) 20_566
Fe N2 2.010(5) 27
N1 C4 1.381(6) .
N1 C1 1.380(6) .
N2 C9 1.305(6) .
N2 C9 1.305(6) 15_444
N2 Fe 2.010(5) 27_455
C1 C6 1.381(6) .
C1 C2 1.430(7) .
C2 C3 1.331(8) .
C3 C4 1.436(7) .
C4 C5 1.371(6) .
C5 C4 1.371(6) 10_454
C5 C10B 1.496(17) .
C5 C10A 1.589(14) .
C6 C1 1.381(6) 15_444
C6 C7 1.485(14) .
C7 C8 1.372(8) .
C7 C8 1.372(8) 15_444
C8 C9 1.391(7) .
C10A C11A 1.3900 .
C10A C14A 1.3900 .
C11A C12A 1.3900 .
C12A N3A 1.3900 .
N3A C13A 1.3900 .
C13A C14A 1.3900 .
C10B C11B 1.3900 .
C10B C14B 1.3900 .
C11B C12B 1.3900 .
C12B N3B 1.3900 .
N3B C13B 1.3900 .
C13B C14B 1.3900 .

loop_
_geom_torsion_atom_site_label_1
_geom_torsion_atom_site_label_2
_geom_torsion_atom_site_label_3
_geom_torsion_atom_site_label_4
_geom_torsion
_geom_torsion_site_symmetry_1
_geom_torsion_site_symmetry_4
N1 Fe N1 C4 0.0(8) 10_454 .
N1 Fe N1 C4 90.9(9) 8 .
N1 Fe N1 C4 -178.2(11) 15_444 .
N2 Fe N1 C4 90.9(9) 20_566 .
N2 Fe N1 C4 -89.1(9) 27 .
N1 Fe N1 C1 -179.5(12) 10_454 .
N1 Fe N1 C1 -88.6(10) 8 .
N1 Fe N1 C1 2.3(8) 15_444 .
N2 Fe N1 C1 -88.6(10) 20_566 .
N2 Fe N1 C1 91.4(10) 27 .
C4 N1 C1 C6 175.5(10) . .
Fe N1 C1 C6 -4.9(17) . .
C4 N1 C1 C2 -0.2(13) . .
Fe N1 C1 C2 179.4(8) . .
N1 C1 C2 C3 -1.1(15) . .
C6 C1 C2 C3 -176.8(12) . .
C1 C2 C3 C4 1.9(16) . .
C1 N1 C4 C5 179.6(11) . .
Fe N1 C4 C5 0.1(17) . .
C1 N1 C4 C3 1.3(14) . .
Fe N1 C4 C3 -178.3(8) . .
C2 C3 C4 C5 179.6(12) . .
C2 C3 C4 N1 -2.0(17) . .
N1 C4 C5 C4 0.0(9) . 10_454
C3 C4 C5 C4 178.0(15) . 10_454
N1 C4 C5 C10B 175(2) . .
C3 C4 C5 C10B -7(3) . .
N1 C4 C5 C10A 161.3(12) . .
C3 C4 C5 C10A -20.7(17) . .
N1 C1 C6 C1 2.5(9) . 15_444
C2 C1 C6 C1 177.6(15) . 15_444
N1 C1 C6 C7 -177.5(9) . .
C2 C1 C6 C7 -2.4(15) . .
C1 C6 C7 C8 -74.9(7) . .
C1 C6 C7 C8 105.1(7) 15_444 .
C1 C6 C7 C8 105.1(7) . 15_444
C1 C6 C7 C8 -74.9(7) 15_444 15_444
C8 C7 C8 C9 1.0(7) 15_444 .
C6 C7 C8 C9 -179.0(7) . .
C9 N2 C9 C8 1.2(8) 15_444 .
Fe N2 C9 C8 -178.8(8) 27_455 .
C7 C8 C9 N2 -2.3(17) . .
C4 C5 C10A C11A -56.7(17) . .
C4 C5 C10A C14A -90.2(12) 10_454 .
C4 C5 C10A C14A 106.7(13) . .
C14A C10A C11A C12A 0.0 . .
C5 C10A C11A C12A 163.0(18) . .
C10A C11A C12A N3A 0.0 . .
C11A C12A N3A C13A 0.0 . .
C12A N3A C13A C14A 0.0 . .
N3A C13A C14A C10A 0.0 . .
C11A C10A C14A C13A 0.0 . .
C5 C10A C14A C13A -163.4(17) . .
C4 C5 C10B C11B 59(3) 10_454 .
C4 C5 C10B C11B -116.6(17) . .
C4 C5 C10B C14B -122.6(16) 10_454 .
C4 C5 C10B C14B 62(3) . .
C14B C10B C11B C12B 0.0 . .
C5 C10B C11B C12B 179(3) . .
C10B C11B C12B N3B 0.0 . .
C11B C12B N3B C13B 0.0 . .
C12B N3B C13B C14B 0.0 . .
N3B C13B C14B C10B 0.0 . .
C11B C10B C14B C13B 0.0 . .
C5 C10B C14B C13B -179(3) . .
